data_7005958
loop_
_publ_author_name
'Cotton, F. Albert'
'Murillo, Carlos A.'
'Wang, Xiaoping'
'Wilkinson, Chad C.'

_publ_section_title
;
 Increasing the solubility of strong reducing agents containing
 Mo(2)(4+) units and alkyl-substituted guanidinate ligands.
;
_journal_issue 35
_journal_name_full 'Dalton transactions (Cambridge, England : 2003)'
_journal_page_first 3943
_journal_page_last 3951
_journal_paper_doi 10.1039/b707201e
_journal_year 2007
_chemical_formula_moiety 'C44 H80 Mo2 N12, C32 H12 B F24, C H2 Cl2'
_chemical_formula_sum 'C77 H94 B Cl2 F24 Mo2 N12'
_chemical_formula_weight 1917.23
_chemical_name_systematic
;
?
;
_space_group_IT_number 2
_symmetry_cell_setting triclinic
_symmetry_space_group_name_Hall '-P 1'
_symmetry_space_group_name_H-M 'P -1'
_atom_sites_solution_hydrogens geom
_atom_sites_solution_primary direct
_atom_sites_solution_secondary difmap
_audit_creation_method SHELXL-97
_cell_angle_alpha 90.799(7)
_cell_angle_beta 90.432(6)
_cell_angle_gamma 114.659(6)
_cell_formula_units_Z 2
_cell_length_a 12.020(4)
_cell_length_b 14.276(5)
_cell_length_c 28.222(10)
_cell_measurement_reflns_used 7071
_cell_measurement_temperature 213(2)
_cell_measurement_theta_max 25.074
_cell_measurement_theta_min 2.156
_cell_volume 4400(3)
_computing_cell_refinement 'Bruker SMART'
_computing_data_collection 'Bruker SMART'
_computing_data_reduction 'Bruker SAINT'
_computing_molecular_graphics XP
_computing_structure_refinement 'SHELXL-97 (Sheldrick, 1997)'
_computing_structure_solution 'SHELXS-97 (Sheldrick, 1990)'
_diffrn_ambient_temperature 213(2)
_diffrn_measured_fraction_theta_full 0.989
_diffrn_measured_fraction_theta_max 0.989
_diffrn_measurement_device_type 'Bruker SMART'
_diffrn_measurement_method \w-scans
_diffrn_radiation_monochromator graphite
_diffrn_radiation_source 'normal-focus sealed tube'
_diffrn_radiation_type MoK\a
_diffrn_radiation_wavelength 0.71073
_diffrn_reflns_av_R_equivalents 0.0519
_diffrn_reflns_av_sigmaI/netI 0.0718
_diffrn_reflns_limit_h_max 13
_diffrn_reflns_limit_h_min -9
_diffrn_reflns_limit_k_max 15
_diffrn_reflns_limit_k_min -15
_diffrn_reflns_limit_l_max 31
_diffrn_reflns_limit_l_min -31
_diffrn_reflns_number 24824
_diffrn_reflns_theta_full 23.00
_diffrn_reflns_theta_max 23.00
_diffrn_reflns_theta_min 1.57
_exptl_absorpt_coefficient_mu 0.444
_exptl_absorpt_correction_T_max 0.9738
_exptl_absorpt_correction_T_min 0.8564
_exptl_absorpt_correction_type multi-scan
_exptl_absorpt_process_details SADABS
_exptl_crystal_colour brown
_exptl_crystal_density_diffrn 1.447
_exptl_crystal_density_meas ?
_exptl_crystal_density_method .
_exptl_crystal_description plate
_exptl_crystal_F_000 1958
_exptl_crystal_size_max 0.36
_exptl_crystal_size_mid 0.35
_exptl_crystal_size_min 0.06
_refine_diff_density_max 1.964
_refine_diff_density_min -1.053
_refine_diff_density_rms 0.138
_refine_ls_extinction_method none
_refine_ls_goodness_of_fit_ref 1.183
_refine_ls_hydrogen_treatment constr
_refine_ls_matrix_type full
_refine_ls_number_parameters 1184
_refine_ls_number_reflns 12127
_refine_ls_number_restraints 279
_refine_ls_restrained_S_all 1.171
_refine_ls_R_factor_all 0.1237
_refine_ls_R_factor_gt 0.1050
_refine_ls_shift/su_max 0.015
_refine_ls_shift/su_mean 0.000
_refine_ls_structure_factor_coef Fsqd
_refine_ls_weighting_details 'calc w=1/[\s^2^(Fo^2^)+(0.0763P)^2^+54.5878P] where P=(Fo^2^+2Fc^2^)/3'
_refine_ls_weighting_scheme calc
_refine_ls_wR_factor_gt 0.2660
_refine_ls_wR_factor_ref 0.2790
_reflns_number_gt 9862
_reflns_number_total 12127
_reflns_threshold_expression >2sigma(I)
_cod_data_source_file b707201e.txt
_cod_data_source_block 2CH2Cl2
_cod_depositor_comments
;
The following automatic conversions were performed:
'_symmetry_cell_setting' value 'Triclinic' changed to 'triclinic'
according to '/home/saulius/struct/CIF-dictionaries/cif_core.dic'
dictionary named 'cif_core.dic' version 2.4.1 from 2010-06-29.

Automatic conversion script
Id: cif_fix_enum 1527 2010-12-29 10:47:43Z saulius 
;
_cod_original_sg_symbol_H-M P-1
_cod_database_code 7005958

loop_
_symmetry_equiv_pos_as_xyz
'x, y, z'
'-x, -y, -z'

loop_
_atom_site_label
_atom_site_type_symbol
_atom_site_fract_x
_atom_site_fract_y
_atom_site_fract_z
_atom_site_U_iso_or_equiv
_atom_site_adp_type
_atom_site_occupancy
_atom_site_symmetry_multiplicity
_atom_site_calc_flag
_atom_site_refinement_flags
_atom_site_disorder_assembly
_atom_site_disorder_group
B1 B 0.4446(12) 0.5078(10) 0.7516(4) 0.039(3) Uani 1 1 d . . .
Mo1 Mo 0.04053(7) 0.07586(6) 0.51341(3) 0.0286(3) Uani 1 1 d . . .
Mo2 Mo 0.02789(8) 0.06912(7) 0.01996(3) 0.0381(3) Uani 1 1 d . . .
N1 N 0.2100(8) 0.1062(6) 0.4800(3) 0.036(2) Uani 1 1 d . . .
N2 N 0.1225(8) -0.0574(7) 0.4512(3) 0.040(2) Uani 1 1 d . . .
N3 N 0.3233(8) 0.0433(7) 0.4311(4) 0.051(3) Uani 1 1 d . . .
N4 N 0.1031(8) 0.0300(6) 0.5753(3) 0.036(2) Uani 1 1 d . . .
N5 N 0.0166(7) -0.1346(6) 0.5457(3) 0.034(2) Uani 1 1 d . . .
N6 N 0.1188(9) -0.1023(7) 0.6205(3) 0.044(2) Uani 1 1 d . . .
N7 N -0.1208(9) 0.0995(7) -0.0059(3) 0.044(2) Uani 1 1 d . . .
N8 N -0.1824(8) -0.0560(8) -0.0487(3) 0.043(2) Uani 1 1 d . . .
N9 N -0.3019(9) 0.0399(9) -0.0522(3) 0.056(3) Uani 1 1 d . . .
N10 N -0.0787(8) -0.0049(8) 0.0784(3) 0.044(2) Uani 1 1 d . . .
N11 N -0.1396(8) -0.1561(8) 0.0351(3) 0.048(2) Uani 1 1 d . . .
N12 N -0.2214(10) -0.1620(9) 0.1106(3) 0.060(3) Uani 1 1 d . . .
C1 C 0.3173(10) 0.2058(8) 0.4850(4) 0.045(3) Uani 1 1 d . . .
H1A H 0.3641 0.2045 0.5133 0.054 Uiso 1 1 calc R . .
H1B H 0.2888 0.2603 0.4898 0.054 Uiso 1 1 calc R . .
C2 C 0.4008(11) 0.2322(8) 0.4431(4) 0.047(3) Uani 1 1 d . . .
C3 C 0.4333(11) 0.1416(10) 0.4363(6) 0.071(4) Uani 1 1 d . . .
H3A H 0.4834 0.1520 0.4080 0.086 Uiso 1 1 calc R . .
H3B H 0.4822 0.1379 0.4636 0.086 Uiso 1 1 calc R . .
C4 C 0.2179(9) 0.0273(8) 0.4546(4) 0.038(3) Uani 1 1 d . . .
C5 C 0.3402(10) -0.0422(10) 0.4081(6) 0.072(4) Uani 1 1 d D . .
H5A H 0.3768 -0.0728 0.4309 0.086 Uiso 1 1 calc R . .
H5B H 0.3967 -0.0160 0.3817 0.086 Uiso 1 1 calc R . .
C6 C 0.2195(11) -0.1244(9) 0.3897(5) 0.061(4) Uani 1 1 d D . .
C7 C 0.1276(11) -0.1507(9) 0.4273(5) 0.052(3) Uani 1 1 d . . .
H7A H 0.1464 -0.1913 0.4513 0.063 Uiso 1 1 calc R . .
H7B H 0.0468 -0.1938 0.4136 0.063 Uiso 1 1 calc R . .
C8 C 0.5181(12) 0.3291(10) 0.4541(5) 0.071(4) Uani 1 1 d . . .
H8A H 0.5587 0.3178 0.4818 0.106 Uiso 1 1 calc R . .
H8B H 0.4975 0.3870 0.4602 0.106 Uiso 1 1 calc R . .
H8C H 0.5724 0.3439 0.4272 0.106 Uiso 1 1 calc R . .
C9 C 0.3369(14) 0.2485(12) 0.3996(5) 0.074(4) Uani 1 1 d . . .
H9A H 0.2633 0.1866 0.3927 0.112 Uiso 1 1 calc R . .
H9B H 0.3912 0.2634 0.3728 0.112 Uiso 1 1 calc R . .
H9C H 0.3152 0.3059 0.4054 0.112 Uiso 1 1 calc R . .
C10 C 0.2348(15) -0.2166(11) 0.3700(6) 0.084(5) Uani 1 1 d . . .
H10A H 0.2656 -0.2464 0.3947 0.126 Uiso 1 1 calc R . .
H10B H 0.2923 -0.1954 0.3441 0.126 Uiso 1 1 calc R . .
H10C H 0.1563 -0.2673 0.3584 0.126 Uiso 1 1 calc R . .
C11 C 0.1738(16) -0.0767(12) 0.3489(5) 0.083(5) Uani 1 1 d . . .
H11A H 0.1658 -0.0156 0.3607 0.125 Uiso 1 1 calc R . .
H11B H 0.0948 -0.1266 0.3373 0.125 Uiso 1 1 calc R . .
H11C H 0.2321 -0.0580 0.3234 0.125 Uiso 1 1 calc R . .
C12 C 0.1680(11) 0.1071(9) 0.6134(4) 0.046(3) Uani 1 1 d . . .
H12A H 0.1074 0.1157 0.6339 0.055 Uiso 1 1 calc R . .
H12B H 0.2163 0.1737 0.5990 0.055 Uiso 1 1 calc R . .
C13 C 0.2525(10) 0.0758(9) 0.6434(4) 0.045(3) Uani 1 1 d . . .
C14 C 0.1773(12) -0.0310(9) 0.6597(4) 0.051(3) Uani 1 1 d . . .
H14A H 0.2298 -0.0556 0.6775 0.061 Uiso 1 1 calc R . .
H14B H 0.1142 -0.0296 0.6811 0.061 Uiso 1 1 calc R . .
C15 C 0.0771(9) -0.0691(9) 0.5812(4) 0.039(3) Uani 1 1 d . . .
C16 C 0.0820(12) -0.2117(9) 0.6269(4) 0.050(3) Uani 1 1 d . . .
H16A H 0.0019 -0.2411 0.6421 0.060 Uiso 1 1 calc R . .
H16B H 0.1411 -0.2217 0.6481 0.060 Uiso 1 1 calc R . .
C17 C 0.0743(10) -0.2679(8) 0.5810(4) 0.044(3) Uani 1 1 d . . .
C18 C -0.0164(11) -0.2451(9) 0.5490(5) 0.052(3) Uani 1 1 d . . .
H18A H -0.0176 -0.2738 0.5172 0.062 Uiso 1 1 calc R . .
H18B H -0.0990 -0.2791 0.5618 0.062 Uiso 1 1 calc R . .
C19 C 0.3598(11) 0.0785(12) 0.6144(5) 0.067(4) Uani 1 1 d . . .
H19A H 0.3295 0.0308 0.5877 0.101 Uiso 1 1 calc R . .
H19B H 0.4127 0.0588 0.6341 0.101 Uiso 1 1 calc R . .
H19C H 0.4056 0.1477 0.6030 0.101 Uiso 1 1 calc R . .
C20 C 0.3020(13) 0.1514(10) 0.6864(5) 0.066(4) Uani 1 1 d . . .
H20A H 0.2339 0.1504 0.7050 0.099 Uiso 1 1 calc R . .
H20B H 0.3490 0.2206 0.6752 0.099 Uiso 1 1 calc R . .
H20C H 0.3541 0.1306 0.7060 0.099 Uiso 1 1 calc R . .
C21 C 0.0185(15) -0.3861(10) 0.5881(6) 0.078(4) Uani 1 1 d . . .
H21A H 0.0731 -0.4036 0.6079 0.116 Uiso 1 1 calc R . .
H21B H 0.0078 -0.4210 0.5575 0.116 Uiso 1 1 calc R . .
H21C H -0.0602 -0.4076 0.6032 0.116 Uiso 1 1 calc R . .
C22 C 0.1974(12) -0.2328(11) 0.5578(5) 0.060(3) Uani 1 1 d . . .
H22A H 0.2315 -0.1588 0.5537 0.090 Uiso 1 1 calc R . .
H22B H 0.1877 -0.2670 0.5271 0.090 Uiso 1 1 calc R . .
H22C H 0.2521 -0.2501 0.5776 0.090 Uiso 1 1 calc R . .
C23 C -0.1400(12) 0.1886(10) 0.0097(4) 0.058(3) Uani 1 1 d . . .
H23A H -0.0601 0.2456 0.0163 0.070 Uiso 1 1 calc R . .
H23B H -0.1851 0.1722 0.0394 0.070 Uiso 1 1 calc R . .
C24 C -0.2077(13) 0.2233(11) -0.0248(4) 0.059(3) Uani 1 1 d . . .
C25 C -0.3270(12) 0.1289(12) -0.0378(5) 0.067(4) Uani 1 1 d . . .
H25A H -0.3814 0.1105 -0.0105 0.081 Uiso 1 1 calc R . .
H25B H -0.3689 0.1463 -0.0639 0.081 Uiso 1 1 calc R . .
C26 C -0.2032(10) 0.0282(10) -0.0353(4) 0.043(3) Uani 1 1 d . . .
C27 C -0.3968(12) -0.0425(12) -0.0796(5) 0.066(4) Uani 1 1 d . . .
H27A H -0.4407 -0.0130 -0.0996 0.079 Uiso 1 1 calc R . .
H27B H -0.4559 -0.0906 -0.0580 0.079 Uiso 1 1 calc R . .
C28 C -0.3441(11) -0.0998(10) -0.1103(4) 0.051(3) Uani 1 1 d . . .
C29 C -0.2679(11) -0.1339(9) -0.0788(4) 0.050(3) Uani 1 1 d . . .
H29A H -0.3228 -0.1895 -0.0589 0.060 Uiso 1 1 calc R . .
H29B H -0.2229 -0.1627 -0.0987 0.060 Uiso 1 1 calc R . .
C30 C -0.2388(16) 0.3094(13) -0.0045(6) 0.090(5) Uani 1 1 d . . .
H30A H -0.2874 0.2856 0.0237 0.135 Uiso 1 1 calc R . .
H30B H -0.2851 0.3281 -0.0280 0.135 Uiso 1 1 calc R . .
H30C H -0.1638 0.3691 0.0035 0.135 Uiso 1 1 calc R . .
C31 C -0.1333(13) 0.2593(12) -0.0699(5) 0.075(4) Uani 1 1 d . . .
H31A H -0.1179 0.2031 -0.0835 0.112 Uiso 1 1 calc R . .
H31B H -0.0560 0.3169 -0.0623 0.112 Uiso 1 1 calc R . .
H31C H -0.1789 0.2807 -0.0925 0.112 Uiso 1 1 calc R . .
C32 C -0.4485(12) -0.1911(11) -0.1349(5) 0.067(4) Uani 1 1 d . . .
H32A H -0.4993 -0.2377 -0.1113 0.100 Uiso 1 1 calc R . .
H32B H -0.4144 -0.2275 -0.1553 0.100 Uiso 1 1 calc R . .
H32C H -0.4977 -0.1659 -0.1538 0.100 Uiso 1 1 calc R . .
C33 C -0.2617(17) -0.0230(13) -0.1478(5) 0.086(5) Uani 1 1 d . . .
H33A H -0.1963 0.0344 -0.1318 0.129 Uiso 1 1 calc R . .
H33B H -0.3109 0.0026 -0.1665 0.129 Uiso 1 1 calc R . .
H33C H -0.2269 -0.0583 -0.1685 0.129 Uiso 1 1 calc R . .
C34 C -0.0777(11) 0.0477(11) 0.1231(4) 0.055(3) Uani 1 1 d . . .
H34A H -0.0586 0.1201 0.1168 0.066 Uiso 1 1 calc R . .
H34B H -0.0126 0.0458 0.1436 0.066 Uiso 1 1 calc R . .
C35 C -0.1993(12) 0.0003(11) 0.1493(4) 0.059(4) Uani 1 1 d . . .
C36 C -0.2272(13) -0.1128(12) 0.1553(4) 0.066(4) Uani 1 1 d . . .
H36A H -0.1681 -0.1188 0.1778 0.079 Uiso 1 1 calc R . .
H36B H -0.3091 -0.1484 0.1685 0.079 Uiso 1 1 calc R . .
C37 C -0.1453(10) -0.1106(9) 0.0759(4) 0.045(3) Uani 1 1 d . . .
C38 C -0.2826(14) -0.2754(11) 0.1094(5) 0.071(4) Uani 1 1 d . . .
H38A H -0.3562 -0.2984 0.1288 0.085 Uiso 1 1 calc R . .
H38B H -0.2276 -0.3033 0.1229 0.085 Uiso 1 1 calc R . .
C39 C -0.3182(12) -0.3168(11) 0.0589(4) 0.065(4) Uani 1 1 d . . .
C40 C -0.2017(11) -0.2722(10) 0.0301(5) 0.060(4) Uani 1 1 d . . .
H40A H -0.1454 -0.3014 0.0409 0.072 Uiso 1 1 calc R . .
H40B H -0.2218 -0.2916 -0.0033 0.072 Uiso 1 1 calc R . .
C41 C -0.1870(14) 0.0551(14) 0.1971(5) 0.079(5) Uani 1 1 d . . .
H41A H -0.1244 0.0466 0.2161 0.119 Uiso 1 1 calc R . .
H41B H -0.2646 0.0255 0.2133 0.119 Uiso 1 1 calc R . .
H41C H -0.1642 0.1279 0.1922 0.119 Uiso 1 1 calc R . .
C42 C -0.3007(13) 0.0139(13) 0.1193(6) 0.079(4) Uani 1 1 d . . .
H42A H -0.3093 -0.0208 0.0888 0.118 Uiso 1 1 calc R . .
H42B H -0.2781 0.0867 0.1146 0.118 Uiso 1 1 calc R . .
H42C H -0.3777 -0.0158 0.1359 0.118 Uiso 1 1 calc R . .
C43 C -0.4132(13) -0.2820(14) 0.0392(5) 0.090(6) Uani 1 1 d . . .
H43A H -0.3805 -0.2074 0.0407 0.135 Uiso 1 1 calc R . .
H43B H -0.4869 -0.3110 0.0578 0.135 Uiso 1 1 calc R . .
H43C H -0.4325 -0.3055 0.0065 0.135 Uiso 1 1 calc R . .
C44 C -0.3623(17) -0.4340(12) 0.0579(6) 0.096(6) Uani 1 1 d . . .
H44A H -0.2982 -0.4517 0.0703 0.144 Uiso 1 1 calc R . .
H44B H -0.3820 -0.4597 0.0255 0.144 Uiso 1 1 calc R . .
H44C H -0.4347 -0.4650 0.0772 0.144 Uiso 1 1 calc R . .
C45 C 0.4319(10) 0.4668(8) 0.6966(4) 0.038(2) Uani 1 1 d . . .
C46 C 0.3276(10) 0.4488(8) 0.6681(4) 0.040(3) Uani 1 1 d . . .
H46A H 0.2602 0.4542 0.6825 0.048 Uiso 1 1 calc R . .
C47 C 0.3187(9) 0.4237(8) 0.6200(4) 0.034(2) Uani 1 1 d . A .
C48 C 0.4168(11) 0.4167(8) 0.5973(4) 0.045(3) Uani 1 1 d . . .
H48A H 0.4121 0.3999 0.5648 0.054 Uiso 1 1 calc R . .
C49 C 0.5234(10) 0.4352(8) 0.6238(4) 0.041(3) Uani 1 1 d . . .
C50 C 0.5293(10) 0.4600(8) 0.6715(4) 0.044(3) Uani 1 1 d . . .
H50A H 0.6025 0.4731 0.6882 0.053 Uiso 1 1 calc R . .
C51 C 0.2065(9) 0.4079(5) 0.5923(3) 0.046(3) Uani 1 1 d D . .
C52 C 0.6259(10) 0.4290(9) 0.5984(4) 0.055(3) Uani 1 1 d D . .
C53 C 0.5158(10) 0.6341(8) 0.7458(3) 0.039(3) Uani 1 1 d . . .
C54 C 0.6434(10) 0.6875(9) 0.7450(4) 0.043(3) Uani 1 1 d . . .
H54A H 0.6918 0.6508 0.7496 0.052 Uiso 1 1 calc R . .
C55 C 0.6987(10) 0.7891(9) 0.7377(4) 0.041(3) Uani 1 1 d . A .
C56 C 0.6345(11) 0.8479(9) 0.7305(4) 0.045(3) Uani 1 1 d . . .
H56A H 0.6751 0.9195 0.7265 0.054 Uiso 1 1 calc R . .
C57 C 0.5054(11) 0.7970(9) 0.7293(4) 0.042(3) Uani 1 1 d . A .
C58 C 0.4507(9) 0.6964(8) 0.7367(4) 0.038(3) Uani 1 1 d . . .
H58A H 0.3646 0.6643 0.7361 0.045 Uiso 1 1 calc R . .
C59 C 0.8396(12) 0.8418(7) 0.7381(3) 0.064(4) Uani 1 1 d D . .
C60 C 0.4343(10) 0.8584(8) 0.7197(3) 0.061(4) Uani 1 1 d D . .
C61 C 0.5306(10) 0.4665(8) 0.7838(4) 0.043(3) Uani 1 1 d . . .
C62 C 0.5319(10) 0.3709(9) 0.7765(4) 0.046(3) Uani 1 1 d . . .
H62A H 0.4843 0.3279 0.7517 0.055 Uiso 1 1 calc R . .
C63 C 0.6020(11) 0.3367(11) 0.8051(5) 0.055(3) Uani 1 1 d . A .
C64 C 0.6667(12) 0.3957(11) 0.8439(4) 0.059(3) Uani 1 1 d . . .
H64A H 0.7124 0.3726 0.8639 0.071 Uiso 1 1 calc R . .
C65 C 0.6619(12) 0.4910(10) 0.8522(5) 0.058(3) Uani 1 1 d . A .
C66 C 0.5930(11) 0.5219(10) 0.8239(4) 0.051(3) Uani 1 1 d . . .
H66A H 0.5870 0.5839 0.8316 0.061 Uiso 1 1 calc R . .
C67 C 0.6052(9) 0.2353(11) 0.7938(4) 0.069(4) Uani 1 1 d D . .
C68 C 0.7327(11) 0.5583(10) 0.8927(4) 0.081(5) Uani 1 1 d D . .
C69 C 0.3154(10) 0.4683(9) 0.7764(4) 0.045(3) Uani 1 1 d . . .
C70 C 0.2209(11) 0.3733(10) 0.7684(4) 0.049(3) Uani 1 1 d . . .
H70A H 0.2331 0.3286 0.7465 0.058 Uiso 1 1 calc R . .
C71 C 0.1075(11) 0.3386(10) 0.7907(4) 0.057(3) Uani 1 1 d . A .
C72 C 0.0841(13) 0.4027(12) 0.8225(5) 0.068(4) Uani 1 1 d . . .
H72A H 0.0068 0.3814 0.8365 0.082 Uiso 1 1 calc R . .
C73 C 0.1761(14) 0.4983(12) 0.8335(5) 0.072(4) Uani 1 1 d . A .
C74 C 0.2861(12) 0.5310(10) 0.8115(4) 0.050(3) Uani 1 1 d . . .
H74A H 0.3463 0.5972 0.8192 0.061 Uiso 1 1 calc R . .
C75 C 0.0114(11) 0.2342(12) 0.7790(4) 0.079(5) Uani 1 1 d D . .
C76 C 0.1526(11) 0.5675(12) 0.8674(5) 0.088(5) Uani 1 1 d D . .
F4 F 0.5972(8) 0.3378(7) 0.5762(3) 0.095(3) Uani 1 1 d D . .
F5 F 0.6722(9) 0.4975(7) 0.5663(3) 0.113(4) Uani 1 1 d D . .
F6 F 0.7182(7) 0.4369(7) 0.6273(3) 0.088(3) Uani 1 1 d D . .
F1 F 0.197(6) 0.499(2) 0.5940(15) 0.077(5) Uani 0.206(4) 1 d PD A 1
F2 F 0.118(3) 0.3360(18) 0.6173(13) 0.054(3) Uani 0.206(4) 1 d PD A 1
F3 F 0.208(5) 0.376(2) 0.5472(6) 0.048(3) Uani 0.206(4) 1 d PD A 1
F7 F 0.889(7) 0.927(2) 0.7612(19) 0.104(5) Uani 0.206(4) 1 d PD A 1
F8 F 0.865(6) 0.864(5) 0.6946(8) 0.143(8) Uani 0.206(4) 1 d PD A 1
F9 F 0.900(5) 0.790(4) 0.750(2) 0.105(5) Uani 0.206(4) 1 d PD A 1
F10 F 0.446(5) 0.902(3) 0.7616(8) 0.152(8) Uani 0.206(4) 1 d PD A 1
F11 F 0.489(4) 0.928(3) 0.6879(14) 0.123(6) Uani 0.206(4) 1 d PD A 1
F12 F 0.3190(16) 0.806(4) 0.7086(17) 0.115(6) Uani 0.206(4) 1 d PD A 1
F13 F 0.788(5) 0.656(2) 0.879(3) 0.094(6) Uani 0.206(4) 1 d PD A 1
F14 F 0.818(5) 0.526(5) 0.904(2) 0.154(11) Uani 0.206(4) 1 d PD A 1
F15 F 0.665(4) 0.553(5) 0.9306(13) 0.087(5) Uani 0.206(4) 1 d PD A 1
F16 F 0.714(3) 0.245(4) 0.811(2) 0.134(9) Uani 0.206(4) 1 d PD A 1
F17 F 0.521(3) 0.151(2) 0.8135(18) 0.066(4) Uani 0.206(4) 1 d PD A 1
F18 F 0.605(6) 0.213(5) 0.7476(7) 0.099(6) Uani 0.206(4) 1 d PD A 1
F19 F 0.028(6) 0.193(5) 0.7383(9) 0.073(4) Uani 0.206(4) 1 d PD A 1
F20 F 0.016(5) 0.178(5) 0.8161(15) 0.105(6) Uani 0.206(4) 1 d PD A 1
F21 F -0.094(4) 0.245(7) 0.7780(17) 0.115(7) Uani 0.206(4) 1 d PD A 1
F22 F 0.044(4) 0.533(7) 0.887(3) 0.157(12) Uani 0.206(4) 1 d PD A 1
F23 F 0.236(5) 0.596(7) 0.901(2) 0.146(10) Uani 0.206(4) 1 d PD A 1
F24 F 0.167(8) 0.650(5) 0.843(3) 0.179(13) Uani 0.206(4) 1 d PD A 1
F1A F 0.2140(16) 0.4941(9) 0.5712(5) 0.077(5) Uani 0.617(10) 1 d PD A 2
F2A F 0.1040(9) 0.3765(9) 0.6185(4) 0.054(3) Uani 0.617(10) 1 d PD A 2
F3A F 0.1814(13) 0.3360(7) 0.5576(3) 0.048(3) Uani 0.617(10) 1 d PD A 2
F7A F 0.8818(16) 0.9405(8) 0.7385(5) 0.104(5) Uani 0.794(4) 1 d PD A 2
F8A F 0.8885(12) 0.8167(12) 0.7030(5) 0.143(8) Uani 0.794(4) 1 d PD A 2
F9A F 0.8842(11) 0.8191(10) 0.7756(4) 0.105(5) Uani 0.794(4) 1 d PD A 2
F10A F 0.4895(12) 0.9573(8) 0.7287(6) 0.152(8) Uani 0.794(4) 1 d PD A 2
F11A F 0.4002(14) 0.8513(13) 0.6749(4) 0.123(6) Uani 0.794(4) 1 d PD A 2
F12A F 0.3316(11) 0.8263(10) 0.7427(5) 0.115(6) Uani 0.794(4) 1 d PD A 2
F13A F 0.8316(13) 0.6391(12) 0.8780(7) 0.094(6) Uani 0.617(10) 1 d PD A 2
F14A F 0.776(2) 0.5156(16) 0.9255(6) 0.154(11) Uani 0.617(10) 1 d PD A 2
F15A F 0.6701(15) 0.6013(14) 0.9169(5) 0.087(5) Uani 0.617(10) 1 d PD A 2
F16A F 0.6539(19) 0.1956(13) 0.8261(6) 0.134(9) Uani 0.617(10) 1 d PD A 2
F17A F 0.4946(10) 0.1593(9) 0.7835(6) 0.066(4) Uani 0.617(10) 1 d PD A 2
F18A F 0.6693(15) 0.2402(15) 0.7544(5) 0.099(6) Uani 0.617(10) 1 d PD A 2
F19A F 0.0485(17) 0.1744(13) 0.7523(4) 0.073(4) Uani 0.617(10) 1 d PD A 2
F20A F -0.0343(14) 0.1783(14) 0.8175(5) 0.105(6) Uani 0.617(10) 1 d PD A 2
F21A F -0.0869(14) 0.2319(19) 0.7555(6) 0.115(7) Uani 0.617(10) 1 d PD A 2
F22A F 0.092(3) 0.524(2) 0.9055(6) 0.157(12) Uani 0.617(10) 1 d PD A 2
F23A F 0.2510(18) 0.6453(17) 0.8847(9) 0.146(10) Uani 0.617(10) 1 d PD A 2
F24A F 0.088(3) 0.613(3) 0.8488(9) 0.179(13) Uani 0.617(10) 1 d PD A 2
F1B F 0.115(4) 0.423(3) 0.6134(19) 0.077(5) Uani 0.177(9) 1 d PD A 3
F2B F 0.154(4) 0.3124(16) 0.5728(14) 0.054(3) Uani 0.177(9) 1 d PD A 3
F3B F 0.239(4) 0.472(2) 0.5552(9) 0.048(3) Uani 0.177(9) 1 d PD A 3
F13B F 0.722(5) 0.645(3) 0.904(2) 0.094(6) Uani 0.177(9) 1 d PD A 3
F14B F 0.851(2) 0.582(5) 0.8858(18) 0.154(11) Uani 0.177(9) 1 d PD A 3
F15B F 0.698(5) 0.497(4) 0.9302(13) 0.087(5) Uani 0.177(9) 1 d PD A 3
F16B F 0.718(2) 0.245(4) 0.784(2) 0.134(9) Uani 0.177(9) 1 d PD A 3
F17B F 0.574(5) 0.188(3) 0.8355(10) 0.066(4) Uani 0.177(9) 1 d PD A 3
F18B F 0.529(4) 0.173(4) 0.7609(16) 0.099(6) Uani 0.177(9) 1 d PD A 3
F19B F -0.040(4) 0.252(4) 0.7399(11) 0.073(4) Uani 0.177(9) 1 d PD A 3
F20B F 0.046(7) 0.159(4) 0.767(2) 0.105(6) Uani 0.177(9) 1 d PD A 3
F21B F -0.080(4) 0.192(5) 0.8094(18) 0.115(7) Uani 0.177(9) 1 d PD A 3
F22B F 0.0336(18) 0.541(6) 0.864(3) 0.157(12) Uani 0.177(9) 1 d PD A 3
F23B F 0.176(8) 0.541(5) 0.9097(11) 0.146(10) Uani 0.177(9) 1 d PD A 3
F24B F 0.208(6) 0.6685(16) 0.865(4) 0.179(13) Uani 0.177(9) 1 d PD A 3
Cl2S Cl 0.0900(8) 0.5576(11) 0.7141(3) 0.176(5) Uani 0.839(9) 1 d PD B 1
Cl1S Cl -0.1392(9) 0.5420(12) 0.7427(5) 0.234(6) Uani 0.839(9) 1 d PD B 1
C1S C -0.0630(17) 0.474(2) 0.7182(11) 0.31(4) Uani 0.839(9) 1 d PD B 1
H1SA H -0.0971 0.4469 0.6867 0.375 Uiso 0.839(9) 1 calc PR B 1
H1SB H -0.0720 0.4159 0.7383 0.375 Uiso 0.839(9) 1 calc PR B 1
Cl2A Cl 0.095(4) 0.637(6) 0.7406(16) 0.176(5) Uani 0.161(9) 1 d PD B 2
Cl1A Cl -0.038(5) 0.570(6) 0.738(3) 0.234(6) Uani 0.161(9) 1 d PD B 2
C1SA C 0.026(9) 0.591(11) 0.794(2) 0.31(4) Uani 0.161(9) 1 d PD B 2
H1SC H 0.0101 0.6377 0.8158 0.375 Uiso 0.161(9) 1 calc PR B 2
H1SD H 0.0405 0.5349 0.8090 0.375 Uiso 0.161(9) 1 calc PR B 2

loop_
_atom_site_aniso_label
_atom_site_aniso_U_11
_atom_site_aniso_U_22
_atom_site_aniso_U_33
_atom_site_aniso_U_23
_atom_site_aniso_U_13
_atom_site_aniso_U_12
B1 0.039(7) 0.036(7) 0.042(7) 0.002(5) -0.008(6) 0.014(6)
Mo1 0.0245(5) 0.0226(5) 0.0403(5) -0.0020(4) -0.0043(4) 0.0114(4)
Mo2 0.0338(6) 0.0407(6) 0.0305(5) -0.0023(4) -0.0053(4) 0.0066(4)
N1 0.030(5) 0.031(5) 0.048(5) -0.003(4) 0.000(4) 0.013(4)
N2 0.028(5) 0.037(5) 0.057(6) -0.008(4) 0.001(4) 0.015(4)
N3 0.030(5) 0.030(5) 0.089(7) -0.011(5) 0.008(5) 0.008(4)
N4 0.041(5) 0.019(4) 0.053(5) 0.001(4) -0.012(4) 0.017(4)
N5 0.033(5) 0.017(4) 0.059(5) -0.003(4) -0.018(4) 0.018(4)
N6 0.045(6) 0.030(5) 0.060(6) 0.003(4) -0.013(5) 0.018(4)
N7 0.053(6) 0.041(6) 0.038(5) -0.004(4) -0.014(4) 0.020(5)
N8 0.036(5) 0.061(7) 0.027(4) -0.006(4) -0.008(4) 0.017(5)
N9 0.047(6) 0.069(7) 0.053(6) -0.013(5) -0.016(5) 0.028(6)
N10 0.032(5) 0.069(7) 0.028(5) -0.010(4) -0.003(4) 0.019(5)
N11 0.034(5) 0.057(6) 0.040(5) -0.001(5) -0.004(4) 0.005(5)
N12 0.053(6) 0.077(8) 0.039(6) 0.003(5) -0.002(5) 0.015(6)
C1 0.032(6) 0.034(6) 0.060(7) -0.013(5) -0.006(5) 0.006(5)
C2 0.047(7) 0.028(6) 0.053(7) -0.012(5) -0.001(6) 0.003(5)
C3 0.031(7) 0.054(9) 0.113(12) -0.015(8) 0.018(7) 0.002(6)
C4 0.024(6) 0.039(7) 0.054(7) -0.002(5) 0.001(5) 0.016(5)
C5 0.034(7) 0.065(9) 0.122(12) -0.030(9) 0.004(7) 0.026(7)
C6 0.076(9) 0.040(7) 0.071(9) -0.008(6) 0.022(7) 0.027(7)
C7 0.039(7) 0.044(7) 0.076(8) -0.016(6) 0.003(6) 0.019(6)
C8 0.050(8) 0.051(8) 0.089(10) -0.005(7) 0.023(7) -0.002(7)
C9 0.064(9) 0.070(10) 0.073(9) 0.010(8) -0.001(7) 0.012(8)
C10 0.078(11) 0.057(9) 0.124(13) -0.026(9) 0.022(10) 0.036(8)
C11 0.089(12) 0.065(10) 0.078(10) -0.003(8) -0.002(9) 0.014(9)
C12 0.046(7) 0.048(7) 0.048(6) -0.011(5) -0.020(5) 0.024(6)
C13 0.036(6) 0.052(7) 0.047(6) 0.001(5) -0.014(5) 0.017(6)
C14 0.056(8) 0.047(7) 0.046(7) -0.006(5) -0.013(6) 0.019(6)
C15 0.027(6) 0.052(7) 0.047(6) 0.008(5) -0.001(5) 0.025(5)
C16 0.052(7) 0.037(7) 0.060(7) 0.014(6) -0.006(6) 0.017(6)
C17 0.033(6) 0.028(6) 0.074(8) 0.007(5) -0.010(5) 0.016(5)
C18 0.048(7) 0.053(8) 0.066(8) 0.012(6) 0.003(6) 0.031(6)
C19 0.029(7) 0.095(11) 0.075(9) 0.017(8) -0.005(6) 0.023(7)
C20 0.071(9) 0.048(8) 0.070(9) -0.009(7) -0.024(7) 0.017(7)
C21 0.098(12) 0.039(8) 0.101(11) 0.013(7) -0.008(9) 0.035(8)
C22 0.056(8) 0.064(9) 0.073(9) 0.001(7) 0.002(7) 0.038(7)
C23 0.059(8) 0.065(9) 0.049(7) -0.007(6) -0.014(6) 0.024(7)
C24 0.070(9) 0.065(9) 0.054(7) -0.004(6) -0.019(7) 0.039(8)
C25 0.047(8) 0.080(10) 0.074(9) -0.009(8) -0.008(7) 0.026(8)
C26 0.036(6) 0.061(8) 0.036(6) -0.001(5) -0.004(5) 0.023(6)
C27 0.039(7) 0.085(10) 0.073(9) -0.022(8) -0.021(6) 0.026(7)
C28 0.037(7) 0.059(8) 0.054(7) -0.006(6) -0.021(5) 0.018(6)
C29 0.048(7) 0.050(7) 0.046(7) -0.008(6) -0.018(6) 0.015(6)
C30 0.090(12) 0.079(12) 0.113(13) -0.012(10) -0.026(10) 0.049(10)
C31 0.061(9) 0.081(11) 0.079(10) 0.005(8) -0.018(8) 0.026(8)
C32 0.045(8) 0.075(10) 0.074(9) -0.026(7) -0.033(7) 0.021(7)
C33 0.122(14) 0.099(13) 0.039(7) 0.012(8) -0.005(8) 0.049(11)
C34 0.039(7) 0.071(9) 0.047(7) -0.013(6) -0.002(5) 0.017(6)
C35 0.049(8) 0.081(10) 0.038(6) 0.002(6) 0.006(5) 0.017(7)
C36 0.054(8) 0.099(12) 0.044(7) 0.016(7) 0.006(6) 0.030(8)
C37 0.031(6) 0.050(7) 0.041(6) 0.013(5) -0.011(5) 0.004(5)
C38 0.063(9) 0.068(10) 0.062(8) 0.023(7) -0.007(7) 0.008(8)
C39 0.051(8) 0.069(10) 0.048(7) 0.008(6) -0.003(6) -0.001(7)
C40 0.040(7) 0.045(8) 0.066(8) 0.007(6) -0.010(6) -0.010(6)
C41 0.068(10) 0.107(13) 0.057(8) -0.019(8) 0.005(7) 0.033(9)
C42 0.049(9) 0.103(13) 0.093(11) 0.005(9) -0.002(8) 0.041(9)
C43 0.048(9) 0.106(13) 0.071(10) -0.002(9) -0.016(7) -0.012(9)
C44 0.093(13) 0.068(11) 0.085(11) 0.008(9) -0.003(9) -0.009(9)
C45 0.038(6) 0.026(6) 0.048(6) 0.005(5) -0.005(5) 0.012(5)
C46 0.036(6) 0.033(6) 0.057(7) 0.005(5) -0.007(5) 0.020(5)
C47 0.036(6) 0.028(6) 0.040(6) -0.005(4) -0.012(5) 0.015(5)
C48 0.053(7) 0.034(6) 0.046(6) -0.002(5) -0.008(6) 0.017(6)
C49 0.044(7) 0.029(6) 0.046(6) -0.006(5) 0.001(5) 0.012(5)
C50 0.029(6) 0.037(6) 0.061(7) 0.002(5) -0.004(5) 0.008(5)
C51 0.037(7) 0.041(7) 0.059(7) -0.004(6) -0.010(6) 0.015(6)
C52 0.046(7) 0.054(8) 0.056(7) 0.004(6) 0.004(6) 0.012(6)
C53 0.037(6) 0.039(6) 0.034(6) -0.007(5) -0.011(5) 0.011(5)
C54 0.040(7) 0.047(7) 0.044(6) -0.007(5) -0.011(5) 0.020(6)
C55 0.031(6) 0.040(7) 0.044(6) -0.002(5) -0.001(5) 0.007(5)
C56 0.049(7) 0.030(6) 0.048(7) -0.002(5) -0.002(5) 0.011(6)
C57 0.047(7) 0.043(7) 0.042(6) 0.013(5) 0.003(5) 0.025(6)
C58 0.027(6) 0.045(7) 0.040(6) 0.001(5) -0.012(4) 0.013(5)
C59 0.049(8) 0.047(9) 0.075(9) -0.006(7) -0.013(7) -0.001(7)
C60 0.067(9) 0.066(10) 0.066(9) 0.016(7) 0.003(7) 0.044(8)
C61 0.042(7) 0.032(6) 0.048(7) -0.001(5) 0.002(5) 0.007(5)
C62 0.039(7) 0.053(8) 0.048(7) 0.005(6) -0.003(5) 0.022(6)
C63 0.045(7) 0.065(9) 0.063(8) 0.011(7) 0.006(6) 0.030(7)
C64 0.060(8) 0.071(10) 0.049(7) 0.015(7) -0.003(6) 0.031(7)
C65 0.054(8) 0.053(8) 0.059(8) 0.009(6) -0.008(6) 0.015(7)
C66 0.046(7) 0.058(8) 0.048(7) 0.009(6) -0.004(6) 0.021(6)
C67 0.065(10) 0.083(11) 0.079(10) 0.017(8) -0.003(8) 0.051(9)
C68 0.068(11) 0.121(15) 0.067(10) -0.016(10) -0.034(8) 0.053(11)
C69 0.043(7) 0.047(7) 0.045(6) 0.000(5) -0.010(5) 0.020(6)
C70 0.052(8) 0.051(8) 0.042(6) -0.001(5) -0.003(6) 0.022(6)
C71 0.044(7) 0.060(8) 0.055(7) 0.008(6) -0.001(6) 0.011(6)
C72 0.052(8) 0.084(11) 0.063(8) 0.004(8) 0.017(7) 0.022(8)
C73 0.074(10) 0.075(10) 0.047(7) -0.002(7) 0.018(7) 0.010(8)
C74 0.061(8) 0.048(7) 0.040(6) -0.010(5) 0.000(6) 0.021(6)
C75 0.046(9) 0.078(11) 0.091(11) 0.007(9) 0.013(8) 0.005(8)
C76 0.086(12) 0.100(14) 0.078(11) -0.022(10) 0.009(10) 0.039(11)
F4 0.079(6) 0.102(7) 0.114(7) -0.043(6) 0.000(5) 0.048(6)
F5 0.108(8) 0.119(9) 0.139(9) 0.056(7) 0.070(7) 0.072(7)
F6 0.055(5) 0.135(8) 0.088(6) -0.031(5) -0.018(4) 0.055(5)
F1 0.071(10) 0.063(7) 0.110(15) 0.004(9) -0.021(11) 0.043(6)
F2 0.030(5) 0.054(9) 0.075(6) -0.022(8) -0.009(5) 0.016(6)
F3 0.048(10) 0.042(8) 0.044(6) -0.006(5) -0.012(5) 0.010(8)
F7 0.048(6) 0.067(7) 0.165(16) 0.007(8) 0.003(11) -0.006(5)
F8 0.040(8) 0.189(19) 0.173(13) -0.089(12) 0.026(7) 0.021(8)
F9 0.044(6) 0.109(11) 0.140(13) 0.023(10) -0.025(9) 0.009(6)
F10 0.134(12) 0.041(7) 0.30(2) -0.023(10) -0.092(14) 0.058(8)
F11 0.139(13) 0.184(17) 0.094(9) 0.000(9) -0.037(9) 0.115(13)
F12 0.105(9) 0.111(10) 0.172(15) 0.052(11) 0.059(10) 0.087(9)
F13 0.066(11) 0.081(9) 0.111(10) -0.019(9) -0.031(10) 0.009(8)
F14 0.27(3) 0.100(12) 0.101(17) -0.029(12) -0.142(17) 0.089(17)
F15 0.091(10) 0.074(13) 0.070(10) -0.012(8) -0.014(8) 0.008(10)
F16 0.22(2) 0.083(15) 0.147(17) -0.025(11) -0.102(17) 0.118(16)
F17 0.073(9) 0.042(6) 0.089(11) 0.003(7) -0.005(7) 0.030(6)
F18 0.113(17) 0.097(14) 0.110(10) 0.007(9) 0.040(11) 0.066(15)
F19 0.074(10) 0.047(9) 0.083(10) 0.004(8) -0.018(10) 0.011(7)
F20 0.060(15) 0.090(9) 0.111(10) 0.025(8) 0.029(11) -0.024(12)
F21 0.032(6) 0.130(15) 0.18(2) -0.062(16) -0.040(11) 0.030(8)
F22 0.144(18) 0.138(14) 0.105(16) -0.057(16) 0.088(15) -0.024(16)
F23 0.119(14) 0.076(16) 0.18(2) -0.067(13) 0.087(12) -0.024(11)
F24 0.23(3) 0.27(3) 0.15(2) -0.064(19) -0.02(2) 0.22(3)
F1A 0.071(10) 0.063(7) 0.110(15) 0.004(9) -0.021(11) 0.043(6)
F2A 0.030(5) 0.054(9) 0.075(6) -0.022(8) -0.009(5) 0.016(6)
F3A 0.048(10) 0.042(8) 0.044(6) -0.006(5) -0.012(5) 0.010(8)
F7A 0.048(6) 0.067(7) 0.165(16) 0.007(8) 0.003(11) -0.006(5)
F8A 0.040(8) 0.189(19) 0.173(13) -0.089(12) 0.026(7) 0.021(8)
F9A 0.044(6) 0.109(11) 0.140(13) 0.023(10) -0.025(9) 0.009(6)
F10A 0.134(12) 0.041(7) 0.30(2) -0.023(10) -0.092(14) 0.058(8)
F11A 0.139(13) 0.184(17) 0.094(9) 0.000(9) -0.037(9) 0.115(13)
F12A 0.105(9) 0.111(10) 0.172(15) 0.052(11) 0.059(10) 0.087(9)
F13A 0.066(11) 0.081(9) 0.111(10) -0.019(9) -0.031(10) 0.009(8)
F14A 0.27(3) 0.100(12) 0.101(17) -0.029(12) -0.142(17) 0.089(17)
F15A 0.091(10) 0.074(13) 0.070(10) -0.012(8) -0.014(8) 0.008(10)
F16A 0.22(2) 0.083(15) 0.147(17) -0.025(11) -0.102(17) 0.118(16)
F17A 0.073(9) 0.042(6) 0.089(11) 0.003(7) -0.005(7) 0.030(6)
F18A 0.113(17) 0.097(14) 0.110(10) 0.007(9) 0.040(11) 0.066(15)
F19A 0.074(10) 0.047(9) 0.083(10) 0.004(8) -0.018(10) 0.011(7)
F20A 0.060(15) 0.090(9) 0.111(10) 0.025(8) 0.029(11) -0.024(12)
F21A 0.032(6) 0.130(15) 0.18(2) -0.062(16) -0.040(11) 0.030(8)
F22A 0.144(18) 0.138(14) 0.105(16) -0.057(16) 0.088(15) -0.024(16)
F23A 0.119(14) 0.076(16) 0.18(2) -0.067(13) 0.087(12) -0.024(11)
F24A 0.23(3) 0.27(3) 0.15(2) -0.064(19) -0.02(2) 0.22(3)
F1B 0.071(10) 0.063(7) 0.110(15) 0.004(9) -0.021(11) 0.043(6)
F2B 0.030(5) 0.054(9) 0.075(6) -0.022(8) -0.009(5) 0.016(6)
F3B 0.048(10) 0.042(8) 0.044(6) -0.006(5) -0.012(5) 0.010(8)
F13B 0.066(11) 0.081(9) 0.111(10) -0.019(9) -0.031(10) 0.009(8)
F14B 0.27(3) 0.100(12) 0.101(17) -0.029(12) -0.142(17) 0.089(17)
F15B 0.091(10) 0.074(13) 0.070(10) -0.012(8) -0.014(8) 0.008(10)
F16B 0.22(2) 0.083(15) 0.147(17) -0.025(11) -0.102(17) 0.118(16)
F17B 0.073(9) 0.042(6) 0.089(11) 0.003(7) -0.005(7) 0.030(6)
F18B 0.113(17) 0.097(14) 0.110(10) 0.007(9) 0.040(11) 0.066(15)
F19B 0.074(10) 0.047(9) 0.083(10) 0.004(8) -0.018(10) 0.011(7)
F20B 0.060(15) 0.090(9) 0.111(10) 0.025(8) 0.029(11) -0.024(12)
F21B 0.032(6) 0.130(15) 0.18(2) -0.062(16) -0.040(11) 0.030(8)
F22B 0.144(18) 0.138(14) 0.105(16) -0.057(16) 0.088(15) -0.024(16)
F23B 0.119(14) 0.076(16) 0.18(2) -0.067(13) 0.087(12) -0.024(11)
F24B 0.23(3) 0.27(3) 0.15(2) -0.064(19) -0.02(2) 0.22(3)
Cl2S 0.115(5) 0.354(16) 0.112(6) 0.064(8) 0.028(5) 0.147(8)
Cl1S 0.089(6) 0.310(16) 0.308(14) -0.023(12) 0.033(7) 0.091(8)
C1S 0.48(9) 0.07(2) 0.28(5) 0.03(3) -0.28(6) 0.02(3)
Cl2A 0.115(5) 0.354(16) 0.112(6) 0.064(8) 0.028(5) 0.147(8)
Cl1A 0.089(6) 0.310(16) 0.308(14) -0.023(12) 0.033(7) 0.091(8)
C1SA 0.48(9) 0.07(2) 0.28(5) 0.03(3) -0.28(6) 0.02(3)

loop_
_atom_type_symbol
_atom_type_description
_atom_type_scat_dispersion_real
_atom_type_scat_dispersion_imag
_atom_type_scat_source
C C 0.0033 0.0016 'International Tables Vol C Tables 4.2.6.8 and 6.1.1.4'
H H 0.0000 0.0000 'International Tables Vol C Tables 4.2.6.8 and 6.1.1.4'
B B 0.0013 0.0007 'International Tables Vol C Tables 4.2.6.8 and 6.1.1.4'
N N 0.0061 0.0033 'International Tables Vol C Tables 4.2.6.8 and 6.1.1.4'
F F 0.0171 0.0103 'International Tables Vol C Tables 4.2.6.8 and 6.1.1.4'
Mo Mo -1.6832 0.6857 'International Tables Vol C Tables 4.2.6.8 and 6.1.1.4'
Cl Cl 0.1484 0.1585 'International Tables Vol C Tables 4.2.6.8 and 6.1.1.4'

loop_
_geom_angle_atom_site_label_1
_geom_angle_atom_site_label_2
_geom_angle_atom_site_label_3
_geom_angle
_geom_angle_site_symmetry_1
_geom_angle_site_symmetry_3
_geom_angle_publ_flag
C69 B1 C45 111.7(9) . . ?
C69 B1 C53 115.2(10) . . ?
C45 B1 C53 102.0(8) . . ?
C69 B1 C61 106.6(9) . . ?
C45 B1 C61 111.7(9) . . ?
C53 B1 C61 109.6(9) . . ?
Mo1 Mo1 N5 92.9(2) 2_556 2_556 ?
Mo1 Mo1 N4 92.1(2) 2_556 . ?
N5 Mo1 N4 175.0(3) 2_556 . ?
Mo1 Mo1 N2 91.7(2) 2_556 2_556 ?
N5 Mo1 N2 89.6(3) 2_556 2_556 ?
N4 Mo1 N2 89.7(3) . 2_556 ?
Mo1 Mo1 N1 92.7(2) 2_556 . ?
N5 Mo1 N1 90.1(3) 2_556 . ?
N4 Mo1 N1 90.3(3) . . ?
N2 Mo1 N1 175.6(3) 2_556 . ?
N8 Mo2 N10 91.6(3) 2 . ?
N8 Mo2 Mo2 93.5(3) 2 2 ?
N10 Mo2 Mo2 93.1(3) . 2 ?
N8 Mo2 N11 88.2(4) 2 2 ?
N10 Mo2 N11 174.8(4) . 2 ?
Mo2 Mo2 N11 92.1(3) 2 2 ?
N8 Mo2 N7 173.6(4) 2 . ?
N10 Mo2 N7 89.2(4) . . ?
Mo2 Mo2 N7 92.8(2) 2 . ?
N11 Mo2 N7 90.5(4) 2 . ?
C4 N1 C1 120.2(9) . . ?
C4 N1 Mo1 117.1(7) . . ?
C1 N1 Mo1 122.7(6) . . ?
C4 N2 C7 120.6(9) . . ?
C4 N2 Mo1 120.6(7) . 2_556 ?
C7 N2 Mo1 118.3(7) . 2_556 ?
C4 N3 C5 121.1(9) . . ?
C4 N3 C3 121.3(10) . . ?
C5 N3 C3 116.4(9) . . ?
C15 N4 C12 120.4(9) . . ?
C15 N4 Mo1 119.4(7) . . ?
C12 N4 Mo1 120.1(6) . . ?
C15 N5 C18 121.2(9) . . ?
C15 N5 Mo1 118.4(6) . 2_556 ?
C18 N5 Mo1 120.3(7) . 2_556 ?
C15 N6 C16 119.5(9) . . ?
C15 N6 C14 120.0(9) . . ?
C16 N6 C14 119.3(9) . . ?
C26 N7 C23 120.1(10) . . ?
C26 N7 Mo2 117.5(7) . . ?
C23 N7 Mo2 122.3(7) . . ?
C26 N8 C29 120.2(9) . . ?
C26 N8 Mo2 117.8(7) . 2 ?
C29 N8 Mo2 121.9(8) . 2 ?
C26 N9 C27 120.8(11) . . ?
C26 N9 C25 121.3(10) . . ?
C27 N9 C25 117.2(10) . . ?
C37 N10 C34 117.8(10) . . ?
C37 N10 Mo2 118.5(7) . . ?
C34 N10 Mo2 123.5(8) . . ?
C37 N11 C40 119.7(10) . . ?
C37 N11 Mo2 120.4(8) . 2 ?
C40 N11 Mo2 119.5(7) . 2 ?
C37 N12 C36 122.3(12) . . ?
C37 N12 C38 120.7(11) . . ?
C36 N12 C38 115.7(11) . . ?
N1 C1 C2 113.9(9) . . ?
C1 C2 C3 105.3(10) . . ?
C1 C2 C9 110.6(11) . . ?
C3 C2 C9 111.4(11) . . ?
C1 C2 C8 110.3(9) . . ?
C3 C2 C8 109.0(11) . . ?
C9 C2 C8 110.1(11) . . ?
N3 C3 C2 112.0(10) . . ?
N2 C4 N1 117.9(9) . . ?
N2 C4 N3 122.3(10) . . ?
N1 C4 N3 119.6(9) . . ?
N3 C5 C6 111.4(9) . . ?
C7 C6 C10 113.1(11) . . ?
C7 C6 C5 109.5(11) . . ?
C10 C6 C5 111.5(11) . . ?
C7 C6 C11 106.8(11) . . ?
C10 C6 C11 108.1(12) . . ?
C5 C6 C11 107.5(12) . . ?
C6 C7 N2 113.3(10) . . ?
N4 C12 C13 112.6(9) . . ?
C14 C13 C19 110.5(11) . . ?
C14 C13 C12 106.7(10) . . ?
C19 C13 C12 110.6(10) . . ?
C14 C13 C20 110.6(10) . . ?
C19 C13 C20 109.1(10) . . ?
C12 C13 C20 109.4(10) . . ?
N6 C14 C13 112.4(10) . . ?
N4 C15 N5 117.2(9) . . ?
N4 C15 N6 121.4(10) . . ?
N5 C15 N6 121.2(10) . . ?
N6 C16 C17 112.2(9) . . ?
C16 C17 C22 111.9(10) . . ?
C16 C17 C18 106.1(9) . . ?
C22 C17 C18 110.5(10) . . ?
C16 C17 C21 111.0(11) . . ?
C22 C17 C21 110.2(11) . . ?
C18 C17 C21 107.0(10) . . ?
N5 C18 C17 112.0(10) . . ?
N7 C23 C24 114.4(10) . . ?
C23 C24 C31 109.9(12) . . ?
C23 C24 C30 112.5(11) . . ?
C31 C24 C30 109.9(13) . . ?
C23 C24 C25 107.0(12) . . ?
C31 C24 C25 108.0(11) . . ?
C30 C24 C25 109.4(12) . . ?
N9 C25 C24 111.1(11) . . ?
N9 C26 N7 121.4(11) . . ?
N9 C26 N8 120.3(10) . . ?
N7 C26 N8 118.3(9) . . ?
N9 C27 C28 111.6(10) . . ?
C29 C28 C27 107.1(10) . . ?
C29 C28 C32 112.2(11) . . ?
C27 C28 C32 109.4(10) . . ?
C29 C28 C33 110.2(11) . . ?
C27 C28 C33 107.6(12) . . ?
C32 C28 C33 110.3(11) . . ?
N8 C29 C28 115.5(10) . . ?
N10 C34 C35 113.4(10) . . ?
C36 C35 C41 111.3(11) . . ?
C36 C35 C34 106.2(11) . . ?
C41 C35 C34 109.8(11) . . ?
C36 C35 C42 111.4(12) . . ?
C41 C35 C42 108.8(12) . . ?
C34 C35 C42 109.3(11) . . ?
N12 C36 C35 111.8(10) . . ?
N11 C37 N12 122.2(11) . . ?
N11 C37 N10 115.8(9) . . ?
N12 C37 N10 121.6(11) . . ?
N12 C38 C39 111.2(10) . . ?
C40 C39 C38 106.6(11) . . ?
C40 C39 C43 110.3(11) . . ?
C38 C39 C43 109.7(13) . . ?
C40 C39 C44 107.2(13) . . ?
C38 C39 C44 109.8(12) . . ?
C43 C39 C44 113.0(12) . . ?
N11 C40 C39 111.5(11) . . ?
C50 C45 C46 113.7(10) . . ?
C50 C45 B1 123.2(10) . . ?
C46 C45 B1 122.5(10) . . ?
C47 C46 C45 124.0(10) . . ?
C48 C47 C46 119.8(10) . . ?
C48 C47 C51 119.6(9) . . ?
C46 C47 C51 120.6(9) . . ?
C47 C48 C49 118.6(10) . . ?
C50 C49 C48 120.2(10) . . ?
C50 C49 C52 122.8(10) . . ?
C48 C49 C52 117.0(9) . . ?
C49 C50 C45 123.7(10) . . ?
F1B C51 F1A 78.7(17) . . ?
F1B C51 F2 56(2) . . ?
F1A C51 F2 132.5(19) . . ?
F1B C51 F3A 120(3) . . ?
F1A C51 F3A 106.3(8) . . ?
F2 C51 F3A 87.2(15) . . ?
F1B C51 F3 127(4) . . ?
F1A C51 F3 82.7(16) . . ?
F2 C51 F3 111.7(16) . . ?
F1B C51 F1 56(2) . . ?
F2 C51 F1 111.5(16) . . ?
F3A C51 F1 132(2) . . ?
F3 C51 F1 111.3(16) . . ?
F1B C51 F2B 105.7(18) . . ?
F1A C51 F2B 125(2) . . ?
F2 C51 F2B 63(2) . . ?
F3 C51 F2B 50(2) . . ?
F1 C51 F2B 142(4) . . ?
F1B C51 F3B 105.7(17) . . ?
F2 C51 F3B 149(3) . . ?
F3A C51 F3B 82.2(16) . . ?
F3 C51 F3B 56.4(19) . . ?
F1 C51 F3B 59(2) . . ?
F2B C51 F3B 105.1(17) . . ?
F1A C51 F2A 105.2(8) . . ?
F3A C51 F2A 105.3(8) . . ?
F3 C51 F2A 123(2) . . ?
F1 C51 F2A 83(2) . . ?
F2B C51 F2A 84.6(17) . . ?
F3B C51 F2A 129(2) . . ?
F1B C51 C47 120(3) . . ?
F1A C51 C47 112.8(11) . . ?
F2 C51 C47 102(2) . . ?
F3A C51 C47 112.6(10) . . ?
F3 C51 C47 114(2) . . ?
F1 C51 C47 106(3) . . ?
F2B C51 C47 111(2) . . ?
F3B C51 C47 108(2) . . ?
F2A C51 C47 113.9(9) . . ?
F5 C52 F6 106.7(9) . . ?
F5 C52 F4 105.5(8) . . ?
F6 C52 F4 102.8(10) . . ?
F5 C52 C49 114.6(11) . . ?
F6 C52 C49 112.6(9) . . ?
F4 C52 C49 113.6(9) . . ?
C54 C53 C58 114.5(10) . . ?
C54 C53 B1 123.3(10) . . ?
C58 C53 B1 122.0(9) . . ?
C55 C54 C53 122.1(11) . . ?
C54 C55 C56 122.5(11) . . ?
C54 C55 C59 118.5(10) . . ?
C56 C55 C59 118.9(10) . . ?
C55 C56 C57 117.7(10) . . ?
C58 C57 C56 119.8(10) . . ?
C58 C57 C60 121.7(10) . . ?
C56 C57 C60 118.6(10) . . ?
C57 C58 C53 123.4(10) . . ?
F8A C59 F7 125(4) . . ?
F8A C59 F9 67(2) . . ?
F7 C59 F9 106(2) . . ?
F7 C59 F8 106(2) . . ?
F9 C59 F8 106(2) . . ?
F8A C59 F7A 106.4(10) . . ?
F9 C59 F7A 125(3) . . ?
F8 C59 F7A 77(3) . . ?
F8A C59 F9A 106.1(10) . . ?
F7 C59 F9A 76(2) . . ?
F8 C59 F9A 141(3) . . ?
F7A C59 F9A 105.7(9) . . ?
F8A C59 C55 114.2(11) . . ?
F7 C59 C55 116(4) . . ?
F9 C59 C55 119(3) . . ?
F8 C59 C55 103(3) . . ?
F7A C59 C55 112.8(13) . . ?
F9A C59 C55 111.1(10) . . ?
F12 C60 F10A 127(3) . . ?
F10A C60 F12A 105.6(9) . . ?
F12 C60 F11 111.0(15) . . ?
F10A C60 F11 56(2) . . ?
F12A C60 F11 137(3) . . ?
F12 C60 F10 110.7(15) . . ?
F10A C60 F10 54.7(18) . . ?
F12A C60 F10 67(2) . . ?
F11 C60 F10 110.4(15) . . ?
F12 C60 F11A 61.3(18) . . ?
F10A C60 F11A 104.7(8) . . ?
F12A C60 F11A 104.0(9) . . ?
F11 C60 F11A 55.3(18) . . ?
F10 C60 F11A 150(2) . . ?
F12 C60 C57 116(3) . . ?
F10A C60 C57 116.6(10) . . ?
F12A C60 C57 113.0(10) . . ?
F11 C60 C57 110(3) . . ?
F10 C60 C57 98(2) . . ?
F11A C60 C57 111.8(10) . . ?
C62 C61 C66 116.2(11) . . ?
C62 C61 B1 122.9(10) . . ?
C66 C61 B1 120.4(10) . . ?
C61 C62 C63 121.7(12) . . ?
C64 C63 C62 120.3(12) . . ?
C64 C63 C67 120.6(11) . . ?
C62 C63 C67 119.1(11) . . ?
C63 C64 C65 118.0(12) . . ?
C66 C65 C64 120.3(12) . . ?
C66 C65 C68 119.9(12) . . ?
C64 C65 C68 119.8(11) . . ?
C65 C66 C61 123.2(13) . . ?
F16A C67 F17 67.9(19) . . ?
F16A C67 F16B 65.6(19) . . ?
F17 C67 F16B 123(3) . . ?
F16A C67 F18B 119(3) . . ?
F17 C67 F18B 69(2) . . ?
F16B C67 F18B 107.9(17) . . ?
F16A C67 F18 121(3) . . ?
F17 C67 F18 106.5(19) . . ?
F16B C67 F18 73(3) . . ?
F17 C67 F16 106.2(18) . . ?
F18B C67 F16 133(4) . . ?
F18 C67 F16 106.0(18) . . ?
F16B C67 F17B 107.5(17) . . ?
F18B C67 F17B 107.4(17) . . ?
F18 C67 F17B 140(3) . . ?
F16 C67 F17B 78(2) . . ?
F16A C67 F18A 104.4(10) . . ?
F17 C67 F18A 128(2) . . ?
F18B C67 F18A 72(2) . . ?
F16 C67 F18A 77(3) . . ?
F17B C67 F18A 143(2) . . ?
F16A C67 F17A 104.7(10) . . ?
F16B C67 F17A 131(3) . . ?
F18 C67 F17A 74(2) . . ?
F16 C67 F17A 138(2) . . ?
F17B C67 F17A 78(2) . . ?
F18A C67 F17A 103.4(10) . . ?
F16A C67 C63 117.8(13) . . ?
F17 C67 C63 118(2) . . ?
F16B C67 C63 112(3) . . ?
F18B C67 C63 120(3) . . ?
F18 C67 C63 116(3) . . ?
F16 C67 C63 104(3) . . ?
F17B C67 C63 101(2) . . ?
F18A C67 C63 111.3(13) . . ?
F17A C67 C63 113.8(10) . . ?
F14A C68 F13B 118(3) . . ?
F14A C68 F15 76(2) . . ?
F13B C68 F15 65(3) . . ?
F14A C68 F13 125(3) . . ?
F13B C68 F13 45(3) . . ?
F15 C68 F13 109(2) . . ?
F14A C68 F14B 69(2) . . ?
F13B C68 F14B 108.0(18) . . ?
F15 C68 F14B 135(3) . . ?
F13 C68 F14B 71(2) . . ?
F13B C68 F14 131(4) . . ?
F15 C68 F14 109(2) . . ?
F13 C68 F14 109(2) . . ?
F13B C68 F15B 107.7(18) . . ?
F15 C68 F15B 46(2) . . ?
F13 C68 F15B 144(4) . . ?
F14B C68 F15B 107.3(17) . . ?
F14 C68 F15B 69(2) . . ?
F14A C68 F15A 104.8(11) . . ?
F13 C68 F15A 79(3) . . ?
F14B C68 F15A 135(3) . . ?
F14 C68 F15A 134(3) . . ?
F15B C68 F15A 79(3) . . ?
F14A C68 F13A 104.5(11) . . ?
F13B C68 F13A 71(3) . . ?
F15 C68 F13A 128(3) . . ?
F14 C68 F13A 81(3) . . ?
F15B C68 F13A 139(3) . . ?
F15A C68 F13A 103.8(11) . . ?
F14A C68 C65 117.3(15) . . ?
F13B C68 C65 121(3) . . ?
F15 C68 C65 114(3) . . ?
F13 C68 C65 110(3) . . ?
F14B C68 C65 108(3) . . ?
F14 C68 C65 106(3) . . ?
F15B C68 C65 104(3) . . ?
F15A C68 C65 113.5(12) . . ?
F13A C68 C65 111.7(13) . . ?
C70 C69 C74 112.9(11) . . ?
C70 C69 B1 124.8(11) . . ?
C74 C69 B1 122.4(11) . . ?
C69 C70 C71 124.5(12) . . ?
C72 C71 C70 119.9(12) . . ?
C72 C71 C75 120.3(11) . . ?
C70 C71 C75 119.8(11) . . ?
C73 C72 C71 119.0(13) . . ?
C74 C73 C72 120.3(13) . . ?
C74 C73 C76 120.0(13) . . ?
C72 C73 C76 119.6(13) . . ?
C73 C74 C69 123.3(12) . . ?
F20B C75 F20A 85(2) . . ?
F20B C75 F21A 115(4) . . ?
F20A C75 F21A 104.4(12) . . ?
F20A C75 F19 122(3) . . ?
F21A C75 F19 82(2) . . ?
F20B C75 F21 135(5) . . ?
F20A C75 F21 85(3) . . ?
F19 C75 F21 111(2) . . ?
F20B C75 F21B 106(2) . . ?
F21A C75 F21B 76(2) . . ?
F19 C75 F21B 127(5) . . ?
F21 C75 F21B 55(3) . . ?
F20B C75 F19B 106(2) . . ?
F20A C75 F19B 133(2) . . ?
F19 C75 F19B 63(3) . . ?
F21 C75 F19B 55(3) . . ?
F21B C75 F19B 105(2) . . ?
F20B C75 F20 68(4) . . ?
F21A C75 F20 129(3) . . ?
F19 C75 F20 111(2) . . ?
F21 C75 F20 111(2) . . ?
F21B C75 F20 56(3) . . ?
F19B C75 F20 154(4) . . ?
F20A C75 F19A 103.8(12) . . ?
F21A C75 F19A 103.8(11) . . ?
F21 C75 F19A 130(3) . . ?
F21B C75 F19A 120(3) . . ?
F19B C75 F19A 88(2) . . ?
F20 C75 F19A 87(3) . . ?
F20B C75 C71 119(4) . . ?
F20A C75 C71 112.6(13) . . ?
F21A C75 C71 115.7(15) . . ?
F19 C75 C71 115(3) . . ?
F21 C75 C71 105(4) . . ?
F21B C75 C71 118(3) . . ?
F19B C75 C71 102(2) . . ?
F20 C75 C71 103(3) . . ?
F19A C75 C71 115.1(13) . . ?
F22A C76 F24A 104.1(13) . . ?
F22A C76 F24B 121(5) . . ?
F24A C76 F24B 64(3) . . ?
F24A C76 F22 71(3) . . ?
F24B C76 F22 115(7) . . ?
F22A C76 F24 134(4) . . ?
F22 C76 F24 108(3) . . ?
F24A C76 F23B 138(3) . . ?
F24B C76 F23B 108(2) . . ?
F22 C76 F23B 78(3) . . ?
F24 C76 F23B 140(4) . . ?
F22A C76 F23 76(3) . . ?
F24A C76 F23 132(4) . . ?
F24B C76 F23 75(3) . . ?
F22 C76 F23 108(3) . . ?
F24 C76 F23 108(3) . . ?
F22A C76 F22B 66(3) . . ?
F24A C76 F22B 48(3) . . ?
F24B C76 F22B 108(2) . . ?
F24 C76 F22B 87(4) . . ?
F23B C76 F22B 107(2) . . ?
F23 C76 F22B 136(3) . . ?
F22A C76 F23A 103.4(12) . . ?
F24A C76 F23A 103.2(13) . . ?
F22 C76 F23A 124(4) . . ?
F24 C76 F23A 72(4) . . ?
F23B C76 F23A 72(3) . . ?
F22B C76 F23A 138(3) . . ?
F22A C76 C73 115.8(17) . . ?
F24A C76 C73 113.1(15) . . ?
F24B C76 C73 122(5) . . ?
F22 C76 C73 118(5) . . ?
F24 C76 C73 106(4) . . ?
F23B C76 C73 106(3) . . ?
F23 C76 C73 109(3) . . ?
F22B C76 C73 105(3) . . ?
F23A C76 C73 115.6(15) . . ?
Cl1S C1S Cl2S 107.8(18) . . ?
Cl1A Cl2A C1SA 64.8(14) . . ?
Cl2A Cl1A C1SA 64.7(14) . . ?
Cl2A C1SA Cl1A 51(3) . . ?

loop_
_geom_bond_atom_site_label_1
_geom_bond_atom_site_label_2
_geom_bond_distance
_geom_bond_site_symmetry_2
_geom_bond_publ_flag
B1 C69 1.587(17) . ?
B1 C45 1.634(16) . ?
B1 C53 1.652(17) . ?
B1 C61 1.658(17) . ?
Mo1 Mo1 2.0966(18) 2_556 ?
Mo1 N5 2.112(8) 2_556 ?
Mo1 N4 2.114(8) . ?
Mo1 N2 2.124(8) 2_556 ?
Mo1 N1 2.129(8) . ?
Mo2 N8 2.102(9) 2 ?
Mo2 N10 2.105(9) . ?
Mo2 Mo2 2.106(2) 2 ?
Mo2 N11 2.110(9) 2 ?
Mo2 N7 2.134(9) . ?
N1 C4 1.363(13) . ?
N1 C1 1.472(13) . ?
N2 C4 1.275(13) . ?
N2 C7 1.508(14) . ?
N2 Mo1 2.124(8) 2_556 ?
N3 C4 1.368(13) . ?
N3 C5 1.463(15) . ?
N3 C3 1.477(15) . ?
N4 C15 1.328(13) . ?
N4 C12 1.488(13) . ?
N5 C15 1.341(14) . ?
N5 C18 1.462(14) . ?
N5 Mo1 2.112(8) 2_556 ?
N6 C15 1.384(13) . ?
N6 C16 1.450(14) . ?
N6 C14 1.453(14) . ?
N7 C26 1.352(14) . ?
N7 C23 1.446(15) . ?
N8 C26 1.375(15) . ?
N8 C29 1.421(14) . ?
N8 Mo2 2.102(9) 2 ?
N9 C26 1.350(14) . ?
N9 C27 1.458(16) . ?
N9 C25 1.475(17) . ?
N10 C37 1.383(15) . ?
N10 C34 1.455(14) . ?
N11 C37 1.331(15) . ?
N11 C40 1.512(15) . ?
N11 Mo2 2.110(9) 2 ?
N12 C37 1.345(15) . ?
N12 C36 1.450(17) . ?
N12 C38 1.473(18) . ?
C1 C2 1.504(16) . ?
C2 C3 1.509(18) . ?
C2 C9 1.516(18) . ?
C2 C8 1.534(16) . ?
C5 C6 1.517(19) . ?
C6 C7 1.473(17) . ?
C6 C10 1.503(17) . ?
C6 C11 1.55(2) . ?
C12 C13 1.526(15) . ?
C13 C14 1.492(17) . ?
C13 C19 1.519(17) . ?
C13 C20 1.552(17) . ?
C16 C17 1.497(17) . ?
C17 C22 1.508(17) . ?
C17 C18 1.550(15) . ?
C17 C21 1.550(16) . ?
C23 C24 1.480(17) . ?
C24 C31 1.53(2) . ?
C24 C30 1.532(19) . ?
C24 C25 1.541(19) . ?
C27 C28 1.497(18) . ?
C28 C29 1.496(16) . ?
C28 C32 1.534(16) . ?
C28 C33 1.565(19) . ?
C34 C35 1.532(17) . ?
C35 C36 1.52(2) . ?
C35 C41 1.525(18) . ?
C35 C42 1.556(19) . ?
C38 C39 1.523(18) . ?
C39 C40 1.520(18) . ?
C39 C43 1.53(2) . ?
C39 C44 1.53(2) . ?
C45 C50 1.410(15) . ?
C45 C46 1.412(15) . ?
C46 C47 1.392(15) . ?
C47 C48 1.385(16) . ?
C47 C51 1.485(15) . ?
C48 C49 1.404(16) . ?
C49 C50 1.379(15) . ?
C49 C52 1.464(17) . ?
C51 F1B 1.342(10) . ?
C51 F1A 1.343(9) . ?
C51 F2 1.344(10) . ?
C51 F3A 1.346(8) . ?
C51 F3 1.347(10) . ?
C51 F1 1.347(10) . ?
C51 F2B 1.347(10) . ?
C51 F3B 1.348(10) . ?
C51 F2A 1.351(8) . ?
C52 F5 1.291(14) . ?
C52 F6 1.337(11) . ?
C52 F4 1.344(11) . ?
C53 C54 1.399(16) . ?
C53 C58 1.434(15) . ?
C54 C55 1.339(16) . ?
C55 C56 1.372(16) . ?
C55 C59 1.540(17) . ?
C56 C57 1.412(16) . ?
C57 C58 1.328(15) . ?
C57 C60 1.484(16) . ?
C59 F8A 1.278(9) . ?
C59 F7 1.278(11) . ?
C59 F9 1.279(11) . ?
C59 F8 1.282(11) . ?
C59 F7A 1.282(9) . ?
C59 F9A 1.287(9) . ?
C60 F12 1.303(11) . ?
C60 F10A 1.305(9) . ?
C60 F12A 1.306(9) . ?
C60 F11 1.306(11) . ?
C60 F10 1.309(11) . ?
C60 F11A 1.314(9) . ?
C61 C62 1.385(16) . ?
C61 C66 1.391(16) . ?
C62 C63 1.393(16) . ?
C63 C64 1.387(18) . ?
C63 C67 1.495(19) . ?
C64 C65 1.402(19) . ?
C65 C66 1.350(17) . ?
C65 C68 1.49(2) . ?
C67 F16A 1.333(10) . ?
C67 F17 1.335(11) . ?
C67 F16B 1.336(11) . ?
C67 F18B 1.337(11) . ?
C67 F18 1.337(11) . ?
C67 F16 1.339(11) . ?
C67 F17B 1.341(11) . ?
C67 F18A 1.342(10) . ?
C67 F17A 1.345(10) . ?
C68 F14A 1.329(10) . ?
C68 F13B 1.331(11) . ?
C68 F15 1.333(11) . ?
C68 F13 1.334(11) . ?
C68 F14B 1.335(11) . ?
C68 F14 1.336(11) . ?
C68 F15B 1.336(11) . ?
C68 F15A 1.337(10) . ?
C68 F13A 1.339(10) . ?
C69 C70 1.372(17) . ?
C69 C74 1.467(16) . ?
C70 C71 1.398(17) . ?
C71 C72 1.386(19) . ?
C71 C75 1.49(2) . ?
C72 C73 1.38(2) . ?
C73 C74 1.363(18) . ?
C73 C76 1.48(2) . ?
C75 F20B 1.338(11) . ?
C75 F20A 1.338(10) . ?
C75 F21A 1.338(10) . ?
C75 F19 1.338(11) . ?
C75 F21 1.339(11) . ?
C75 F21B 1.340(11) . ?
C75 F19B 1.340(11) . ?
C75 F20 1.340(11) . ?
C75 F19A 1.342(10) . ?
C76 F22A 1.314(12) . ?
C76 F24A 1.316(11) . ?
C76 F24B 1.316(13) . ?
C76 F22 1.317(13) . ?
C76 F24 1.318(13) . ?
C76 F23B 1.318(13) . ?
C76 F23 1.319(13) . ?
C76 F22B 1.319(13) . ?
C76 F23A 1.324(12) . ?
Cl2S C1S 1.73(2) . ?
Cl1S C1S 1.73(2) . ?
Cl2A Cl1A 1.48(8) . ?
Cl2A C1SA 1.73(2) . ?
Cl1A C1SA 1.73(2) . ?
